data_4029429
loop_
_publ_author_name
'Murai, Toshiaki'
'Yamaguchi, Kirara'
'Hori, Fumihiko'
'Maruyama, Toshifumi'

_publ_section_title
;
 Reaction of selenoamide dianions with thio- and selenoformamides leading
 to the formation of 5-aminoselenazoles: photophysical and electrochemical
 properties.
;
_journal_issue 11
_journal_name_full 'The Journal of organic chemistry'
_journal_page_first 4930
_journal_page_last 4939
_journal_paper_doi 10.1021/jo500499g
_journal_volume 79
_journal_year 2014
_chemical_formula_moiety 'C27 H20 N2 Se'
_chemical_formula_sum 'C27 H20 N2 Se'
_chemical_formula_weight 451.41
_chemical_name_systematic
; 
 ? 
;
_space_group_IT_number 14
_symmetry_cell_setting monoclinic
_symmetry_Int_Tables_number 14
_symmetry_space_group_name_Hall '-P 2ybc'
_symmetry_space_group_name_H-M 'P 1 21/c 1'
_atom_sites_solution_hydrogens geom
_atom_sites_solution_primary direct
_atom_sites_solution_secondary difmap
_audit_creation_method SHELXL-97
_cell_angle_alpha 90.00
_cell_angle_beta 101.934(2)
_cell_angle_gamma 90.00
_cell_formula_units_Z 4
_cell_length_a 13.770(3)
_cell_length_b 9.3234(15)
_cell_length_c 17.015(3)
_cell_measurement_reflns_used 6715
_cell_measurement_temperature 193(2)
_cell_measurement_theta_max 31.2
_cell_measurement_theta_min 2.5
_cell_volume 2137.2(7)
_computing_structure_refinement 'SHELXL-97 (Sheldrick, 1997)'
_computing_structure_solution 'SHELXS-97 (Sheldrick, 1990)'
_diffrn_ambient_temperature 193(2)
_diffrn_detector_area_resol_mean 14.63
_diffrn_measured_fraction_theta_full 0.997
_diffrn_measured_fraction_theta_max 0.997
_diffrn_measurement_device_type 'Rigaku/MSC Mercury CCD'
_diffrn_measurement_method \w
_diffrn_radiation_monochromator graphite
_diffrn_radiation_source 'fine-focus sealed tube'
_diffrn_radiation_type MoK\a
_diffrn_radiation_wavelength 0.71075
_diffrn_reflns_av_R_equivalents 0.0268
_diffrn_reflns_av_sigmaI/netI 0.0270
_diffrn_reflns_limit_h_max 17
_diffrn_reflns_limit_h_min -17
_diffrn_reflns_limit_k_max 12
_diffrn_reflns_limit_k_min -8
_diffrn_reflns_limit_l_max 19
_diffrn_reflns_limit_l_min -22
_diffrn_reflns_number 17141
_diffrn_reflns_theta_full 27.50
_diffrn_reflns_theta_max 27.50
_diffrn_reflns_theta_min 2.50
_exptl_absorpt_coefficient_mu 1.773
_exptl_absorpt_correction_T_max 0.598
_exptl_absorpt_correction_T_min 0.427
_exptl_absorpt_correction_type multi-scan
_exptl_absorpt_process_details '(Jacobson, 1998)'
_exptl_crystal_colour Yellow
_exptl_crystal_density_diffrn 1.403
_exptl_crystal_density_method 'not measured'
_exptl_crystal_description Block
_exptl_crystal_F_000 920
_exptl_crystal_size_max 0.43
_exptl_crystal_size_mid 0.37
_exptl_crystal_size_min 0.29
_refine_diff_density_max 0.502
_refine_diff_density_min -0.417
_refine_diff_density_rms 0.048
_refine_ls_extinction_method none
_refine_ls_goodness_of_fit_ref 1.044
_refine_ls_hydrogen_treatment constr
_refine_ls_matrix_type full
_refine_ls_number_parameters 271
_refine_ls_number_reflns 4893
_refine_ls_number_restraints 0
_refine_ls_restrained_S_all 1.044
_refine_ls_R_factor_all 0.0362
_refine_ls_R_factor_gt 0.0301
_refine_ls_shift/su_max 0.000
_refine_ls_shift/su_mean 0.000
_refine_ls_structure_factor_coef Fsqd
_refine_ls_weighting_details 'calc w=1/[\s^2^(Fo^2^)+(0.0420P)^2^+0.3347P] where P=(Fo^2^+2Fc^2^)/3'
_refine_ls_weighting_scheme calc
_refine_ls_wR_factor_gt 0.0758
_refine_ls_wR_factor_ref 0.0795
_reflns_number_gt 4252
_reflns_number_total 4893
_reflns_threshold_expression >2sigma(I)
_cod_data_source_file jo500499g_si_001.cif
_cod_data_source_block se
_cod_depositor_comments 'Adding full bibliography for 4029429.cif.'
_cod_original_cell_volume 2137.1(6)
_cod_original_sg_symbol_H-M 'P 21/c       '
_cod_database_code 4029429

loop_
_symmetry_equiv_pos_as_xyz
'x, y, z'
'-x, y+1/2, -z+1/2'
'-x, -y, -z'
'x, -y-1/2, z-1/2'

loop_
_atom_site_label
_atom_site_type_symbol
_atom_site_fract_x
_atom_site_fract_y
_atom_site_fract_z
_atom_site_U_iso_or_equiv
_atom_site_adp_type
_atom_site_occupancy
_atom_site_symmetry_multiplicity
_atom_site_calc_flag
_atom_site_refinement_flags
Se1 Se 0.619396(13) 0.117935(18) 0.247446(11) 0.03743(8) Uani 1 1 d .
N1 N 0.52660(10) -0.07080(14) 0.13656(9) 0.0318(3) Uani 1 1 d .
N2 N 0.78044(11) 0.07554(16) 0.16639(9) 0.0351(3) Uani 1 1 d .
C1 C 0.51047(12) 0.00548(17) 0.19620(10) 0.0324(4) Uani 1 1 d .
C2 C 0.41521(13) 0.00940(17) 0.22162(11) 0.0357(4) Uani 1 1 d .
C3 C 0.32936(14) -0.0311(2) 0.16768(13) 0.0431(4) Uani 1 1 d .
H3 H 0.3328 -0.0591 0.1146 0.052 Uiso 1 1 calc R
C4 C 0.23878(16) -0.0308(2) 0.19120(16) 0.0577(6) Uani 1 1 d .
H4 H 0.1802 -0.0584 0.1542 0.069 Uiso 1 1 calc R
C5 C 0.23360(18) 0.0097(2) 0.26839(18) 0.0669(7) Uani 1 1 d .
H5 H 0.1716 0.0087 0.2846 0.080 Uiso 1 1 calc R
C6 C 0.31798(19) 0.0513(2) 0.32175(17) 0.0644(7) Uani 1 1 d .
H6 H 0.3141 0.0789 0.3748 0.077 Uiso 1 1 calc R
C7 C 0.40854(17) 0.0533(2) 0.29868(14) 0.0493(5) Uani 1 1 d .
H7 H 0.4663 0.0845 0.3354 0.059 Uiso 1 1 calc R
C8 C 0.68391(12) 0.03321(18) 0.17138(10) 0.0330(4) Uani 1 1 d .
C9 C 0.85753(12) 0.05578(18) 0.23474(10) 0.0314(3) Uani 1 1 d .
C10 C 0.86044(14) -0.06903(19) 0.28020(11) 0.0374(4) Uani 1 1 d .
H10 H 0.8115 -0.1412 0.2648 0.045 Uiso 1 1 calc R
C11 C 0.93468(15) -0.0878(2) 0.34776(12) 0.0453(5) Uani 1 1 d .
H11 H 0.9358 -0.1729 0.3787 0.054 Uiso 1 1 calc R
C12 C 1.00725(15) 0.0149(2) 0.37112(12) 0.0490(5) Uani 1 1 d .
H12 H 1.0584 0.0005 0.4173 0.059 Uiso 1 1 calc R
C13 C 1.00432(14) 0.1391(2) 0.32621(12) 0.0444(4) Uani 1 1 d .
H13 H 1.0538 0.2105 0.3420 0.053 Uiso 1 1 calc R
C14 C 0.93030(13) 0.1609(2) 0.25852(11) 0.0374(4) Uani 1 1 d .
H14 H 0.9289 0.2469 0.2284 0.045 Uiso 1 1 calc R
C15 C 0.79443(13) 0.15535(18) 0.09831(10) 0.0349(4) Uani 1 1 d .
C16 C 0.88023(15) 0.1378(2) 0.06847(12) 0.0431(4) Uani 1 1 d .
H16 H 0.9311 0.0748 0.0944 0.052 Uiso 1 1 calc R
C17 C 0.89117(17) 0.2134(3) 0.00015(12) 0.0545(5) Uani 1 1 d .
H17 H 0.9502 0.2025 -0.0200 0.065 Uiso 1 1 calc R
C18 C 0.81769(19) 0.3034(3) -0.03842(13) 0.0601(6) Uani 1 1 d .
H18 H 0.8257 0.3542 -0.0851 0.072 Uiso 1 1 calc R
C19 C 0.73282(18) 0.3196(2) -0.00941(13) 0.0555(6) Uani 1 1 d .
H19 H 0.6817 0.3811 -0.0365 0.067 Uiso 1 1 calc R
C20 C 0.72043(15) 0.24673(19) 0.05951(12) 0.0434(4) Uani 1 1 d .
H20 H 0.6617 0.2597 0.0797 0.052 Uiso 1 1 calc R
C21 C 0.62163(12) -0.05805(17) 0.12185(10) 0.0301(3) Uani 1 1 d .
C22 C 0.64468(13) -0.14325(17) 0.05491(10) 0.0325(4) Uani 1 1 d .
C23 C 0.74207(14) -0.17599(19) 0.04855(12) 0.0407(4) Uani 1 1 d .
H23 H 0.7963 -0.1408 0.0877 0.049 Uiso 1 1 calc R
C24 C 0.75987(17) -0.2591(2) -0.01422(14) 0.0510(5) Uani 1 1 d .
H24 H 0.8263 -0.2810 -0.0176 0.061 Uiso 1 1 calc R
C25 C 0.68271(18) -0.3103(2) -0.07176(13) 0.0529(5) Uani 1 1 d .
H25 H 0.6957 -0.3661 -0.1152 0.063 Uiso 1 1 calc R
C26 C 0.58659(17) -0.2804(2) -0.06625(12) 0.0501(5) Uani 1 1 d .
H26 H 0.5331 -0.3169 -0.1056 0.060 Uiso 1 1 calc R
C27 C 0.56727(15) -0.19716(19) -0.00360(12) 0.0418(4) Uani 1 1 d .
H27 H 0.5006 -0.1767 -0.0006 0.050 Uiso 1 1 calc R

loop_
_atom_site_aniso_label
_atom_site_aniso_U_11
_atom_site_aniso_U_22
_atom_site_aniso_U_33
_atom_site_aniso_U_23
_atom_site_aniso_U_13
_atom_site_aniso_U_12
Se1 0.03708(12) 0.04066(12) 0.03514(12) -0.00456(6) 0.00886(8) -0.00690(7)
N1 0.0272(7) 0.0321(7) 0.0362(8) 0.0022(6) 0.0069(6) -0.0010(5)
N2 0.0272(8) 0.0473(8) 0.0299(8) 0.0078(6) 0.0038(6) -0.0080(6)
C1 0.0295(9) 0.0304(8) 0.0373(9) 0.0041(6) 0.0073(7) -0.0009(6)
C2 0.0356(9) 0.0274(8) 0.0476(11) 0.0028(7) 0.0169(8) 0.0008(6)
C3 0.0339(10) 0.0452(10) 0.0527(12) 0.0008(8) 0.0148(9) -0.0007(7)
C4 0.0363(11) 0.0549(12) 0.0861(18) -0.0080(11) 0.0223(11) -0.0039(9)
C5 0.0527(14) 0.0533(12) 0.110(2) -0.0202(13) 0.0521(15) -0.0079(10)
C6 0.0743(17) 0.0504(12) 0.0837(18) -0.0218(11) 0.0519(15) -0.0119(11)
C7 0.0534(13) 0.0434(10) 0.0569(13) -0.0113(9) 0.0253(11) -0.0075(9)
C8 0.0292(9) 0.0385(9) 0.0308(9) 0.0041(6) 0.0055(7) -0.0026(6)
C9 0.0267(8) 0.0399(9) 0.0288(8) 0.0000(6) 0.0085(7) 0.0018(6)
C10 0.0347(10) 0.0406(9) 0.0396(10) 0.0036(7) 0.0140(8) 0.0050(7)
C11 0.0396(11) 0.0572(11) 0.0419(11) 0.0133(9) 0.0150(9) 0.0176(9)
C12 0.0309(10) 0.0813(14) 0.0338(10) 0.0051(9) 0.0045(8) 0.0163(9)
C13 0.0269(9) 0.0682(12) 0.0381(10) -0.0074(9) 0.0067(8) -0.0021(8)
C14 0.0298(9) 0.0457(9) 0.0374(10) 0.0000(7) 0.0087(7) -0.0027(7)
C15 0.0375(10) 0.0404(8) 0.0260(8) 0.0008(7) 0.0046(7) -0.0123(7)
C16 0.0382(11) 0.0560(11) 0.0357(10) 0.0002(8) 0.0090(8) -0.0118(8)
C17 0.0538(13) 0.0771(14) 0.0350(11) -0.0053(10) 0.0144(10) -0.0284(11)
C18 0.0679(16) 0.0753(15) 0.0347(11) 0.0123(10) 0.0048(11) -0.0323(12)
C19 0.0626(15) 0.0541(12) 0.0438(12) 0.0177(9) -0.0029(10) -0.0139(10)
C20 0.0419(11) 0.0448(10) 0.0408(11) 0.0081(8) 0.0025(8) -0.0093(8)
C21 0.0258(8) 0.0319(8) 0.0326(9) 0.0050(6) 0.0059(7) -0.0003(6)
C22 0.0342(9) 0.0312(8) 0.0321(9) 0.0044(6) 0.0071(7) 0.0011(6)
C23 0.0368(10) 0.0407(9) 0.0469(11) 0.0011(8) 0.0142(8) 0.0009(7)
C24 0.0516(13) 0.0452(10) 0.0641(14) -0.0001(9) 0.0304(11) 0.0043(9)
C25 0.0759(16) 0.0412(10) 0.0478(12) -0.0038(8) 0.0271(11) 0.0059(10)
C26 0.0625(14) 0.0442(10) 0.0401(11) -0.0052(8) 0.0028(10) 0.0002(9)
C27 0.0406(11) 0.0408(9) 0.0422(11) -0.0023(8) 0.0040(8) 0.0037(7)

loop_
_atom_type_symbol
_atom_type_description
_atom_type_scat_dispersion_real
_atom_type_scat_dispersion_imag
_atom_type_scat_source
C C 0.0033 0.0016 'International Tables Vol C Tables 4.2.6.8 and 6.1.1.4'
H H 0.0000 0.0000 'International Tables Vol C Tables 4.2.6.8 and 6.1.1.4'
N N 0.0061 0.0033 'International Tables Vol C Tables 4.2.6.8 and 6.1.1.4'
Se Se -0.0929 2.2259 'International Tables Vol C Tables 4.2.6.8 and 6.1.1.4'

loop_
_geom_angle_atom_site_label_1
_geom_angle_atom_site_label_2
_geom_angle_atom_site_label_3
_geom_angle
C8 Se1 C1 83.83(7)
C1 N1 C21 114.53(14)
C8 N2 C9 118.15(14)
C8 N2 C15 119.00(14)
C9 N2 C15 122.15(14)
N1 C1 C2 123.67(15)
N1 C1 Se1 114.70(12)
C2 C1 Se1 121.61(13)
C3 C2 C7 119.20(17)
C3 C2 C1 119.31(17)
C7 C2 C1 121.49(17)
C4 C3 C2 120.1(2)
C5 C4 C3 120.1(2)
C6 C5 C4 120.1(2)
C5 C6 C7 120.3(2)
C6 C7 C2 120.1(2)
C21 C8 N2 128.14(16)
C21 C8 Se1 111.02(12)
N2 C8 Se1 120.58(12)
C10 C9 C14 119.18(17)
C10 C9 N2 119.70(16)
C14 C9 N2 121.10(16)
C11 C10 C9 119.92(18)
C12 C11 C10 121.18(18)
C11 C12 C13 118.98(18)
C12 C13 C14 120.96(19)
C13 C14 C9 119.77(18)
C20 C15 C16 119.69(17)
C20 C15 N2 119.94(17)
C16 C15 N2 120.31(17)
C15 C16 C17 119.5(2)
C18 C17 C16 120.8(2)
C19 C18 C17 119.69(19)
C18 C19 C20 120.8(2)
C15 C20 C19 119.6(2)
C8 C21 N1 115.90(15)
C8 C21 C22 127.07(15)
N1 C21 C22 117.03(14)
C27 C22 C23 117.98(17)
C27 C22 C21 119.40(16)
C23 C22 C21 122.60(16)
C24 C23 C22 120.50(19)
C25 C24 C23 120.75(19)
C24 C25 C26 119.66(19)
C25 C26 C27 120.39(19)
C26 C27 C22 120.72(18)

loop_
_geom_bond_atom_site_label_1
_geom_bond_atom_site_label_2
_geom_bond_distance
Se1 C8 1.8878(18)
Se1 C1 1.8891(17)
N1 C1 1.295(2)
N1 C21 1.387(2)
N2 C8 1.406(2)
N2 C9 1.415(2)
N2 C15 1.423(2)
C1 C2 1.464(2)
C2 C3 1.391(3)
C2 C7 1.395(3)
C3 C4 1.386(3)
C4 C5 1.382(4)
C5 C6 1.374(4)
C6 C7 1.383(3)
C8 C21 1.368(2)
C9 C10 1.393(2)
C9 C14 1.400(3)
C10 C11 1.382(3)
C11 C12 1.382(3)
C12 C13 1.383(3)
C13 C14 1.386(3)
C15 C20 1.386(3)
C15 C16 1.389(3)
C16 C17 1.394(3)
C17 C18 1.373(3)
C18 C19 1.368(3)
C19 C20 1.396(3)
C21 C22 1.476(2)
C22 C27 1.393(3)
C22 C23 1.401(2)
C23 C24 1.382(3)
C24 C25 1.373(3)
C25 C26 1.375(3)
C26 C27 1.388(3)

loop_
_geom_torsion_atom_site_label_1
_geom_torsion_atom_site_label_2
_geom_torsion_atom_site_label_3
_geom_torsion_atom_site_label_4
_geom_torsion
C21 N1 C1 C2 179.31(15)
C21 N1 C1 Se1 1.02(18)
C8 Se1 C1 N1 -0.91(13)
C8 Se1 C1 C2 -179.23(14)
N1 C1 C2 C3 -21.0(2)
Se1 C1 C2 C3 157.15(13)
N1 C1 C2 C7 159.16(17)
Se1 C1 C2 C7 -22.7(2)
C7 C2 C3 C4 -1.5(3)
C1 C2 C3 C4 178.72(17)
C2 C3 C4 C5 -0.1(3)
C3 C4 C5 C6 0.7(3)
C4 C5 C6 C7 0.1(4)
C5 C6 C7 C2 -1.6(3)
C3 C2 C7 C6 2.3(3)
C1 C2 C7 C6 -177.87(18)
C9 N2 C8 C21 -125.45(19)
C15 N2 C8 C21 63.9(2)
C9 N2 C8 Se1 60.87(19)
C15 N2 C8 Se1 -109.77(16)
C1 Se1 C8 C21 0.57(12)
C1 Se1 C8 N2 175.24(14)
C8 N2 C9 C10 40.5(2)
C15 N2 C9 C10 -149.22(17)
C8 N2 C9 C14 -138.38(17)
C15 N2 C9 C14 32.0(3)
C14 C9 C10 C11 -0.1(3)
N2 C9 C10 C11 -178.96(16)
C9 C10 C11 C12 -0.5(3)
C10 C11 C12 C13 0.7(3)
C11 C12 C13 C14 -0.3(3)
C12 C13 C14 C9 -0.3(3)
C10 C9 C14 C13 0.5(3)
N2 C9 C14 C13 179.35(16)
C8 N2 C15 C20 30.7(2)
C9 N2 C15 C20 -139.56(17)
C8 N2 C15 C16 -146.66(17)
C9 N2 C15 C16 43.1(2)
C20 C15 C16 C17 0.5(3)
N2 C15 C16 C17 177.90(16)
C15 C16 C17 C18 -0.8(3)
C16 C17 C18 C19 0.2(3)
C17 C18 C19 C20 0.7(3)
C16 C15 C20 C19 0.3(3)
N2 C15 C20 C19 -177.06(17)
C18 C19 C20 C15 -0.9(3)
N2 C8 C21 N1 -174.36(15)
Se1 C8 C21 N1 -0.19(18)
N2 C8 C21 C22 5.5(3)
Se1 C8 C21 C22 179.65(13)
C1 N1 C21 C8 -0.5(2)
C1 N1 C21 C22 179.60(14)
C8 C21 C22 C27 -161.29(17)
N1 C21 C22 C27 18.5(2)
C8 C21 C22 C23 20.4(3)
N1 C21 C22 C23 -159.73(15)
C27 C22 C23 C24 0.1(3)
C21 C22 C23 C24 178.43(17)
C22 C23 C24 C25 0.4(3)
C23 C24 C25 C26 -1.0(3)
C24 C25 C26 C27 0.9(3)
C25 C26 C27 C22 -0.4(3)
C23 C22 C27 C26 -0.2(3)
C21 C22 C27 C26 -178.52(16)
